data_7202011
loop_
_publ_author_name
'Mishra, Shashank'
'Jeanneau, Erwann'
'Daniele, St\'ephane'
'Hubert-Pfalzgraf, Liliane G.'

_publ_section_title
;
 Rare example of a polynuclear heterometallic yttrium(III)--copper(I)
 iodide cluster with a [Y6(\m6-O)(\m3-OH)8]8+ core structure showing
 single crystal-to-single crystal transformation
;
_journal_issue 7
_journal_name_full CrystEngComm
_journal_page_first 814
_journal_paper_doi 10.1039/b802434k
_journal_volume 10
_journal_year 2008
_chemical_formula_moiety
;
C28 H100 O27 S14 Y6, 2(Cu I3), I3, 3(I)
;
_chemical_formula_sum 'C28 H100 Cu2 I12 O27 S14 Y6'
_chemical_formula_weight 3501.39
_space_group_IT_number 15
_symmetry_cell_setting monoclinic
_symmetry_space_group_name_Hall '-C 2yc'
_symmetry_space_group_name_H-M 'C 1 2/c 1'
_atom_sites_solution_hydrogens geom
_atom_sites_solution_primary direct
_audit_creation_date 07-10-12
_audit_creation_method CRYSTALS_ver_12.85
_cell_angle_alpha 90.0000
_cell_angle_beta 110.4417(11)
_cell_angle_gamma 90.0000
_cell_formula_units_Z 4
_cell_length_a 23.93380(40)
_cell_length_b 18.24150(40)
_cell_length_c 23.86040(40)
_cell_measurement_reflns_used 70453
_cell_measurement_temperature 150
_cell_measurement_theta_max 27.878
_cell_measurement_theta_min 0.730
_cell_volume 9761.2(3)
_computing_cell_refinement 'DENZO/SCALEPACK (Otwinowski & Minor, 1997)'
_computing_data_collection 'COLLECT (Nonius, 1997-2001).'
_computing_data_reduction 'DENZO/SCALEPACK (Otwinowski & Minor, 1997)'
_computing_molecular_graphics 'CAMERON (Watkin et al., 1996)'
_computing_publication_material 'CRYSTALS (Betteridge et al., 2003)'
_computing_structure_refinement 'CRYSTALS (Betteridge et al., 2003)'
_computing_structure_solution 'SIR97 (Altomare et al., 1999)'
_diffrn_ambient_temperature 150
_diffrn_measured_fraction_theta_full 0.987
_diffrn_measured_fraction_theta_max 0.878
_diffrn_measurement_device 'Nonius KappaCCD'
_diffrn_measurement_device_type Area
_diffrn_measurement_method '\f & \w scans'
_diffrn_radiation_monochromator graphite
_diffrn_radiation_type 'Mo K\a'
_diffrn_radiation_wavelength 0.71069
_diffrn_reflns_av_R_equivalents 0.037
_diffrn_reflns_limit_h_max 32
_diffrn_reflns_limit_h_min 0
_diffrn_reflns_limit_k_max 23
_diffrn_reflns_limit_k_min 0
_diffrn_reflns_limit_l_max 27
_diffrn_reflns_limit_l_min -29
_diffrn_reflns_number 11273
_diffrn_reflns_theta_full 25.141
_diffrn_reflns_theta_max 28.569
_diffrn_reflns_theta_min 1.438
_diffrn_standards_number 0
_exptl_absorpt_coefficient_mu 8.094
_exptl_absorpt_correction_T_max 0.33
_exptl_absorpt_correction_T_min 0.20
_exptl_absorpt_correction_type analytical
_exptl_absorpt_process_details
;
Analytical Absorption (De Meulenaer & Tompa, 1965)
;
_exptl_crystal_colour 'reddish yellow'
_exptl_crystal_density_diffrn 2.381
_exptl_crystal_density_method 'not measured'
_exptl_crystal_description block
_exptl_crystal_F_000 6544
_exptl_crystal_size_max 0.18
_exptl_crystal_size_mid 0.16
_exptl_crystal_size_min 0.14
_refine_diff_density_max 3.46
_refine_diff_density_min -2.35
_refine_ls_extinction_method None
_refine_ls_goodness_of_fit_ref 1.0864
_refine_ls_hydrogen_treatment constr
_refine_ls_matrix_type full
_refine_ls_number_parameters 405
_refine_ls_number_reflns 5335
_refine_ls_number_restraints 24
_refine_ls_R_factor_all 0.1043
_refine_ls_R_factor_gt 0.0560
_refine_ls_shift/su_max 0.000640
_refine_ls_structure_factor_coef F
_refine_ls_weighting_details
;
Method, part 1, Chebychev polynomial, (Watkin, 1994, Prince, 1982)
[weight] = 1.0/[A~0~*T~0~(x)+A~1~*T~1~(x) ... +A~n-1~]*T~n-1~(x)]
where A~i~ are the Chebychev coefficients listed below and x= Fcalc/Fmax
Method = Robust Weighting (Prince, 1982)
W = [weight] * [1-(deltaF/6*sigmaF)^2^]^2^
A~i~ are:
1.53 0.202 0.958
;
_refine_ls_weighting_scheme calc
_refine_ls_wR_factor_all 0.1005
_refine_ls_wR_factor_gt 0.0663
_refine_ls_wR_factor_ref 0.0610
_reflns_limit_h_max 30
_reflns_limit_h_min -32
_reflns_limit_k_max 23
_reflns_limit_k_min 0
_reflns_limit_l_max 29
_reflns_limit_l_min 0
_reflns_number_gt 6290
_reflns_number_total 10964
_reflns_threshold_expression I>2.0\s(I)
_oxford_diffrn_Wilson_B_factor 0.00
_oxford_diffrn_Wilson_scale 0.00
_oxford_refine_ls_r_factor_ref 0.0497
_oxford_refine_ls_scale 0.06835(13)
_oxford_reflns_number_all 10931
_oxford_reflns_threshold_expression_ref I>3.0\s(I)
_oxford_structure_analysis_title 'import in C 2/c'
_cod_data_source_file b802434k.txt
_cod_data_source_block complex_2
_cod_depositor_comments
;
The following automatic conversions were performed:
'_symmetry_cell_setting' value 'Monoclinic' changed to 'monoclinic'
according to '/home/saulius/struct/CIF-dictionaries/cif_core.dic'
dictionary named 'cif_core.dic' version 2.4.1 from 2010-06-29.

Automatic conversion script
Id: cif_fix_enum 1527 2010-12-29 10:47:43Z saulius 
;
_cod_original_cell_volume 9761.184(322)
_cod_original_sg_symbol_H-M 'C 1 2/c 1 '
_cod_database_code 7202011

loop_
_symmetry_equiv_pos_as_xyz
x,y,z
-x,-y,-z
x+1/2,y+1/2,z
-x+1/2,-y+1/2,-z
-x,y,-z+1/2
x,-y,z+1/2
-x+1/2,y+1/2,-z+1/2
x+1/2,-y+1/2,z+1/2

loop_
_atom_site_label
_atom_site_type_symbol
_atom_site_fract_x
_atom_site_fract_y
_atom_site_fract_z
_atom_site_U_iso_or_equiv
_atom_site_occupancy
_atom_site_adp_type
_atom_site_refinement_flags_posn
_atom_site_refinement_flags_adp
_atom_site_refinement_flags_occupancy
_atom_site_disorder_assembly
_atom_site_disorder_group
_oxford_atom_site_special_shape
_atom_site_attached_hydrogens
Cu1 Cu 0.58590(7) 0.83432(9) 0.61032(7) 0.0445 1.0000 Uani . . . . . . .
I1 I 0.59288(4) 0.85734(5) 0.71928(4) 0.0476 1.0000 Uani . . . . . . .
I2 I 0.49298(3) 0.89668(5) 0.53840(4) 0.0423 1.0000 Uani . . . . . . .
I3 I 0.65343(4) 0.76494(6) 0.56974(4) 0.0545 1.0000 Uani . . . . . . .
I4 I 0.33928(4) 0.46932(5) 0.21334(4) 0.0422 1.0000 Uani . . . . . . .
I5 I 0.5000 0.5000 0.5000 0.0643 1.0000 Uani S . . . . . .
I6 I 0.5000 0.77637(13) 0.2500 0.1820 1.0000 Uani S T . . . . .
I7 I 0.38354(16) 0.77600(13) 0.17032(15) 0.2064 1.0000 Uani . . . . . . .
Y1 Y 0.29939(5) 0.75595(6) 0.42315(5) 0.0294 1.0000 Uani . . . . . . .
Y2 Y 0.23473(5) 0.61411(6) 0.48219(5) 0.0300 1.0000 Uani . . . . . . .
Y3 Y 0.15400(4) 0.77235(6) 0.42180(5) 0.0295 1.0000 Uani . . . . . . .
S1 S 0.43155(15) 0.72090(19) 0.38762(17) 0.0491 1.0000 Uani . . . . . . .
S2 S 0.34218(14) 0.91698(18) 0.34774(15) 0.0443 1.0000 Uani . . . . . . .
S3 S 0.28913(13) 0.74012(19) 0.27244(13) 0.0411 1.0000 Uani . . . . . . .
S4 S 0.28822(14) 0.53311(17) 0.37035(14) 0.0406 1.0000 Uani . . . . . . .
S5 S 0.13355(15) 0.47293(18) 0.40410(17) 0.0474 1.0000 Uani . U . . . . .
S6 S 0.2861(3) 0.4325(3) 0.5590(4) 0.1157 1.0000 Uani . U . . . . .
S7 S 0.02103(15) 0.8642(2) 0.34452(15) 0.0507 1.0000 Uani . . . . . . .
O1 O 0.3871(4) 0.7052(5) 0.4178(4) 0.0521 1.0000 Uani . . . . . . .
O2 O 0.3391(4) 0.8495(5) 0.3820(5) 0.0546 1.0000 Uani . . . . . . .
O3 O 0.2665(4) 0.7221(5) 0.3223(4) 0.0504 1.0000 Uani . . . . . . .
O4 O 0.2653(4) 0.5323(5) 0.4220(4) 0.0508 1.0000 Uani . . . . . . .
O5 O 0.1499(4) 0.5460(5) 0.4356(4) 0.0517 1.0000 Uani . U . . . . .
O6 O 0.2593(5) 0.5057(5) 0.5363(5) 0.0649 1.0000 Uani . U . . . . .
O7 O 0.0789(4) 0.8577(5) 0.3995(4) 0.0491 1.0000 Uani . . . . . . .
O8 O 0.0700(4) 0.6951(5) 0.3673(4) 0.0453 1.0000 Uani . . . . . . .
O9 O 0.1280(4) 0.7926(5) 0.3154(3) 0.0405 1.0000 Uani . . . . . . .
O10 O 0.1519(3) 0.6809(4) 0.4896(3) 0.0322 1.0000 Uani . . . . . . .
O11 O 0.2109(3) 0.6843(4) 0.3968(3) 0.0336 1.0000 Uani . . . . . . .
O12 O 0.2703(3) 0.6506(4) 0.5832(3) 0.0319 1.0000 Uani . . . . . . .
O13 O 0.3291(3) 0.6581(4) 0.4915(3) 0.0335 1.0000 Uani . . . . . . .
O14 O 0.2500 0.7500 0.5000 0.0283 1.0000 Uani S . . . . . .
C1 C 0.5024(7) 0.7175(10) 0.4453(8) 0.0695 1.0000 Uani . . . . . . .
C2 C 0.4364(6) 0.6372(8) 0.3522(6) 0.0544 1.0000 Uani . . . . . . .
C3 C 0.3431(7) 0.9930(8) 0.3952(7) 0.0597 1.0000 Uani . . . . . . .
C4 C 0.4175(6) 0.9223(8) 0.3517(7) 0.0570 1.0000 Uani . . . . . . .
C5 C 0.2693(7) 0.6626(7) 0.2247(6) 0.0522 1.0000 Uani . . . . . . .
C6 C 0.2358(7) 0.8028(8) 0.2270(6) 0.0611 1.0000 Uani . . . . . . .
C7 C 0.2288(6) 0.4993(9) 0.3085(6) 0.0546 1.0000 Uani . . . . . . .
C8 C 0.3361(7) 0.4571(10) 0.3827(7) 0.0708 1.0000 Uani . . . . . . .
C9 C 0.0688(8) 0.4923(10) 0.3404(8) 0.0750 1.0000 Uani . U . . . . .
C10 C 0.0980(8) 0.4228(10) 0.4456(8) 0.0702 1.0000 Uani . U . . . . .
C11 C 0.2642(9) 0.3680(11) 0.5049(10) 0.0934 1.0000 Uani . U . . . . .
C12 C 0.3583(10) 0.4484(13) 0.5607(10) 0.1009 1.0000 Uani . U . . . . .
C13 C 0.0097(6) 0.9603(8) 0.3349(7) 0.0551 1.0000 Uani . . . . . . .
C14 C -0.0368(6) 0.8438(8) 0.3715(7) 0.0563 1.0000 Uani . . . . . . .
H11 H 0.5051 0.7554 0.4740 0.1040 1.0000 Uiso R . . . . . .
H12 H 0.5330 0.7243 0.4284 0.1040 1.0000 Uiso R . . . . . .
H13 H 0.5073 0.6705 0.4647 0.1040 1.0000 Uiso R . . . . . .
H17 H 0.0626 0.6746 0.3944 0.0690 1.0000 Uiso R . . . . . .
H19 H 0.2792 0.6220 0.6114 0.0471 1.0000 Uiso R . . . . . .
H21 H 0.3985 0.6257 0.3226 0.0821 1.0000 Uiso R . . . . . .
H22 H 0.4657 0.6419 0.3334 0.0821 1.0000 Uiso R . . . . . .
H23 H 0.4479 0.5989 0.3816 0.0820 1.0000 Uiso R . . . . . .
H31 H 0.3046 0.9980 0.3991 0.0899 1.0000 Uiso R . . . . . .
H32 H 0.3525 1.0368 0.3781 0.0901 1.0000 Uiso R . . . . . .
H33 H 0.3727 0.9849 0.4340 0.0900 1.0000 Uiso R . . . . . .
H35 H 0.1230 0.6547 0.4734 0.0489 1.0000 Uiso R . . . . . .
H38 H 0.3553 0.6305 0.4898 0.0510 1.0000 Uiso R . . . . . .
H41 H 0.4254 0.8836 0.3280 0.0869 1.0000 Uiso R . . . . . .
H42 H 0.4243 0.9688 0.3365 0.0870 1.0000 Uiso R . . . . . .
H43 H 0.4437 0.9171 0.3926 0.0871 1.0000 Uiso R . . . . . .
H50 H 0.2039 0.6718 0.3621 0.0509 1.0000 Uiso R . . . . . .
H51 H 0.2906 0.6207 0.2458 0.0810 1.0000 Uiso R . . . . . .
H52 H 0.2799 0.6713 0.1900 0.0810 1.0000 Uiso R . . . . . .
H53 H 0.2272 0.6538 0.2128 0.0810 1.0000 Uiso R . . . . . .
H55 H 0.1356 0.8306 0.3009 0.0600 1.0000 Uiso R . . . . . .
H61 H 0.2366 0.8474 0.2488 0.0910 1.0000 Uiso R . . . . . .
H62 H 0.2448 0.8135 0.1917 0.0910 1.0000 Uiso R . . . . . .
H63 H 0.1969 0.7811 0.2157 0.0910 1.0000 Uiso R . . . . . .
H67 H 0.0425 0.6902 0.3353 0.0691 1.0000 Uiso R . . . . . .
H71 H 0.1963 0.5335 0.2980 0.0840 1.0000 Uiso R . . . . . .
H72 H 0.2160 0.4532 0.3189 0.0840 1.0000 Uiso R . . . . . .
H73 H 0.2420 0.4927 0.2753 0.0841 1.0000 Uiso R . . . . . .
H81 H 0.3722 0.4674 0.4155 0.1040 1.0000 Uiso R . . . . . .
H82 H 0.3168 0.4151 0.3920 0.1040 1.0000 Uiso R . . . . . .
H83 H 0.3452 0.4476 0.3472 0.1040 1.0000 Uiso R . . . . . .
H91 H 0.0803 0.5199 0.3120 0.1100 1.0000 Uiso R . . . . . .
H92 H 0.0412 0.5207 0.3525 0.1100 1.0000 Uiso R . . . . . .
H93 H 0.0501 0.4474 0.3224 0.1100 1.0000 Uiso R . . . . . .
H101 H 0.1263 0.4126 0.4847 0.1090 1.0000 Uiso R . . . . . .
H102 H 0.0657 0.4513 0.4493 0.1090 1.0000 Uiso R . . . . . .
H103 H 0.0828 0.3778 0.4252 0.1090 1.0000 Uiso R . . . . . .
H111 H 0.2218 0.3602 0.4934 0.1351 1.0000 Uiso R . . . . . .
H112 H 0.2852 0.3230 0.5203 0.1351 1.0000 Uiso R . . . . . .
H113 H 0.2735 0.3842 0.4707 0.1351 1.0000 Uiso R . . . . . .
H121 H 0.3785 0.4807 0.5934 0.1470 1.0000 Uiso R . . . . . .
H122 H 0.3795 0.4023 0.5662 0.1469 1.0000 Uiso R . . . . . .
H123 H 0.3569 0.4705 0.5237 0.1471 1.0000 Uiso R . . . . . .
H124 H 0.1304 0.7695 0.2869 0.0601 1.0000 Uiso R . . . . . .
H131 H 0.0407 0.9813 0.3229 0.0810 1.0000 Uiso R . . . . . .
H132 H -0.0283 0.9697 0.3044 0.0811 1.0000 Uiso R . . . . . .
H133 H 0.0107 0.9823 0.3719 0.0810 1.0000 Uiso R . . . . . .
H141 H -0.0339 0.7934 0.3841 0.0869 1.0000 Uiso R . . . . . .
H142 H -0.0747 0.8516 0.3403 0.0870 1.0000 Uiso R . . . . . .
H143 H -0.0338 0.8752 0.4049 0.0870 1.0000 Uiso R . . . . . .

loop_
_atom_site_aniso_label
_atom_site_aniso_U_11
_atom_site_aniso_U_22
_atom_site_aniso_U_33
_atom_site_aniso_U_23
_atom_site_aniso_U_13
_atom_site_aniso_U_12
Cu1 0.0403(8) 0.0481(9) 0.0451(9) 0.0033(7) 0.0149(7) -0.0019(7)
I1 0.0542(5) 0.0481(5) 0.0407(5) 0.0047(4) 0.0169(4) 0.0043(4)
I2 0.0332(4) 0.0474(5) 0.0463(5) 0.0059(4) 0.0140(3) -0.0024(3)
I3 0.0458(5) 0.0761(6) 0.0427(5) 0.0074(4) 0.0167(4) 0.0124(4)
I4 0.0434(4) 0.0431(5) 0.0424(5) -0.0051(4) 0.0178(4) 0.0021(3)
I5 0.0858(10) 0.0621(9) 0.0404(7) -0.0027(6) 0.0161(7) -0.0142(7)
I6 0.320(5) 0.0787(15) 0.270(4) 0.0000 0.258(4) 0.0000
I7 0.313(4) 0.1303(17) 0.289(3) 0.0610(19) 0.246(3) 0.0015(19)
Y1 0.0284(5) 0.0342(6) 0.0269(5) -0.0011(5) 0.0115(4) -0.0028(4)
Y2 0.0274(5) 0.0344(6) 0.0290(6) -0.0017(5) 0.0108(4) -0.0015(4)
Y3 0.0278(5) 0.0343(6) 0.0271(6) -0.0007(5) 0.0103(4) -0.0028(4)
S1 0.0466(18) 0.0474(19) 0.061(2) 0.0055(16) 0.0282(16) 0.0048(14)
S2 0.0405(16) 0.0469(18) 0.0468(18) 0.0047(15) 0.0169(14) -0.0056(14)
S3 0.0392(15) 0.0548(19) 0.0308(15) -0.0010(14) 0.0142(12) -0.0019(14)
S4 0.0433(16) 0.0422(17) 0.0403(17) -0.0040(14) 0.0199(14) -0.0024(14)
S5 0.0455(17) 0.0396(17) 0.064(2) -0.0084(15) 0.0271(16) -0.0096(14)
S6 0.093(4) 0.076(3) 0.153(5) -0.002(3) 0.012(4) 0.001(3)
S7 0.0392(17) 0.066(2) 0.0408(18) -0.0128(16) 0.0060(14) 0.0128(15)
O1 0.050(5) 0.061(6) 0.059(6) 0.018(5) 0.036(5) 0.015(4)
O2 0.068(6) 0.036(5) 0.075(7) 0.002(4) 0.043(5) -0.007(4)
O3 0.053(5) 0.071(6) 0.034(5) -0.017(4) 0.025(4) -0.019(5)
O4 0.057(5) 0.055(5) 0.049(5) -0.019(4) 0.030(4) -0.012(4)
O5 0.048(5) 0.037(4) 0.073(6) -0.014(4) 0.025(4) -0.007(4)
O6 0.090(6) 0.037(5) 0.056(5) 0.000(4) 0.012(5) 0.019(4)
O7 0.038(5) 0.063(6) 0.041(5) -0.008(4) 0.007(4) 0.015(4)
O8 0.039(5) 0.061(6) 0.036(5) 0.002(4) 0.014(4) -0.012(4)
O9 0.052(5) 0.044(5) 0.025(4) 0.004(4) 0.014(4) -0.005(4)
O10 0.030(4) 0.039(4) 0.028(4) -0.001(3) 0.012(3) -0.003(3)
O11 0.034(4) 0.041(4) 0.028(4) -0.009(3) 0.014(3) -0.010(3)
O12 0.031(4) 0.037(4) 0.026(4) 0.003(3) 0.009(3) -0.005(3)
O13 0.031(4) 0.038(4) 0.032(4) -0.002(3) 0.011(3) 0.000(3)
O14 0.028(5) 0.032(6) 0.027(5) 0.000(4) 0.012(4) 0.001(4)
C1 0.055(9) 0.072(11) 0.079(11) -0.013(9) 0.021(8) 0.002(8)
C2 0.053(8) 0.066(9) 0.046(8) -0.002(7) 0.019(7) 0.014(7)
C3 0.058(9) 0.052(8) 0.070(10) -0.010(8) 0.024(8) -0.010(7)
C4 0.053(8) 0.053(9) 0.069(10) 0.002(7) 0.025(7) -0.008(7)
C5 0.067(9) 0.042(7) 0.053(8) -0.003(6) 0.027(7) 0.012(6)
C6 0.083(11) 0.053(9) 0.044(8) -0.003(7) 0.018(8) 0.008(8)
C7 0.049(8) 0.071(9) 0.044(8) -0.003(7) 0.016(6) 0.015(7)
C8 0.069(10) 0.087(12) 0.051(9) -0.014(8) 0.015(8) 0.038(9)
C9 0.073(9) 0.071(9) 0.077(10) -0.001(8) 0.021(8) -0.009(7)
C10 0.080(10) 0.071(9) 0.069(9) 0.019(8) 0.038(8) -0.003(8)
C11 0.086(10) 0.080(10) 0.105(11) -0.008(9) 0.022(9) -0.008(8)
C12 0.104(11) 0.096(11) 0.095(11) 0.010(9) 0.025(9) 0.007(9)
C13 0.057(8) 0.053(8) 0.052(9) 0.005(7) 0.015(7) 0.011(7)
C14 0.051(8) 0.056(9) 0.065(9) 0.000(7) 0.024(7) -0.006(7)

loop_
_atom_type_symbol
_atom_type_scat_dispersion_real
_atom_type_scat_dispersion_imag
_atom_type_scat_Cromer_Mann_a1
_atom_type_scat_Cromer_Mann_b1
_atom_type_scat_Cromer_Mann_a2
_atom_type_scat_Cromer_Mann_b2
_atom_type_scat_Cromer_Mann_a3
_atom_type_scat_Cromer_Mann_b3
_atom_type_scat_Cromer_Mann_a4
_atom_type_scat_Cromer_Mann_b4
_atom_type_scat_Cromer_Mann_c
_atom_type_scat_source
C 0.0033 0.0016 2.3100 20.8439 1.0200 10.2075 1.5886 0.5687 0.8650 51.6512 0.2156 'International Tables Vol C 4.2.6.8 and 6.1.1.4'
H 0.0000 0.0000 0.4930 10.5109 0.3229 26.1257 0.1402 3.1424 0.0408 57.7998 0.0030 'International Tables Vol C 4.2.6.8 and 6.1.1.4'
O 0.0106 0.0060 3.0485 13.2771 2.2868 5.7011 1.5463 0.3239 0.8670 32.9089 0.2508 'International Tables Vol C 4.2.6.8 and 6.1.1.4'
S 0.1246 0.1234 6.9053 1.4679 5.2034 22.2151 1.4379 0.2536 1.5863 56.1720 0.8669 'International Tables Vol C 4.2.6.8 and 6.1.1.4'
Cu 0.3201 1.2651 13.3380 3.5828 7.1676 0.2470 5.6158 11.3966 1.6735 64.8126 1.1910 'International Tables Vol C 4.2.6.8 and 6.1.1.4'
Y -2.7962 3.5667 17.7760 1.4029 10.2946 12.8006 5.7263 0.1256 3.2659 104.3540 1.9121 'International Tables Vol C 4.2.6.8 and 6.1.1.4'
I -0.4742 1.8119 20.1472 4.3470 18.9949 0.3814 7.5138 27.7660 2.2735 66.8776 4.0712 'International Tables Vol C 4.2.6.8 and 6.1.1.4'
N 0.0061 0.0033 12.2126 0.0057 3.1322 9.8933 2.0125 28.9975 1.1663 0.5826 -11.5290 'International Tables Vol C 4.2.6.8 and 6.1.1.4'
Cl 0.1484 0.1585 11.4604 0.0104 7.1964 1.1662 6.2556 18.5194 1.6455 47.7784 -9.5574 'International Tables Vol C 4.2.6.8 and 6.1.1.4'
Br -0.2901 2.4595 17.1789 2.1723 5.2358 16.5796 5.6377 0.2609 3.9851 41.4328 2.9557 'International Tables Vol C 4.2.6.8 and 6.1.1.4'

loop_
_geom_angle_atom_site_label_1
_geom_angle_site_symmetry_1
_geom_angle_atom_site_label_2
_geom_angle_site_symmetry_2
_geom_angle_atom_site_label_3
_geom_angle_site_symmetry_3
_geom_angle
_geom_angle_publ_flag
Y1 4_566 Y2 . Y3 4_566 58.92(3) yes
Y1 4_566 Y2 . Y3 . 59.66(3) yes
Y3 4_566 Y2 . Y3 . 88.02(4) yes
Y1 4_566 Y2 . Y1 . 89.69(4) yes
Y3 4_566 Y2 . Y1 . 59.55(3) yes
Y3 . Y2 . Y1 . 59.24(3) yes
Y1 4_566 Y2 . O14 . 44.76(3) yes
Y3 4_566 Y2 . O14 . 43.82(3) yes
Y3 . Y2 . O14 . 44.20(3) yes
Y1 . Y2 . O14 . 44.93(3) yes
Y1 4_566 Y2 . O11 . 98.67(19) yes
Y3 4_566 Y2 . O11 . 98.39(18) yes
Y3 . Y2 . O11 . 41.02(19) yes
Y1 . Y2 . O11 . 41.49(17) yes
O14 . Y2 . O11 . 65.11(18) yes
Y1 4_566 Y2 . O13 . 97.98(19) yes
Y3 4_566 Y2 . O13 . 41.20(18) yes
Y3 . Y2 . O13 . 97.58(19) yes
Y1 . Y2 . O13 . 40.99(18) yes
O14 . Y2 . O13 . 64.31(19) yes
Y1 4_566 Y2 . O4 . 175.3(2) yes
Y3 4_566 Y2 . O4 . 116.4(2) yes
Y3 . Y2 . O4 . 121.1(2) yes
Y1 . Y2 . O4 . 87.1(2) yes
O14 . Y2 . O4 . 131.9(2) yes
Y1 4_566 Y2 . O5 . 107.8(2) yes
Y3 4_566 Y2 . O5 . 165.8(2) yes
Y3 . Y2 . O5 . 88.9(2) yes
Y1 . Y2 . O5 . 129.4(3) yes
O14 . Y2 . O5 . 131.5(2) yes
Y1 4_566 Y2 . O10 . 39.83(18) yes
Y3 4_566 Y2 . O10 . 96.33(18) yes
Y3 . Y2 . O10 . 41.79(18) yes
Y1 . Y2 . O10 . 98.39(18) yes
O14 . Y2 . O10 . 63.92(18) yes
Y1 4_566 Y2 . O12 . 40.81(18) yes
Y3 4_566 Y2 . O12 . 41.06(17) yes
Y3 . Y2 . O12 . 97.95(19) yes
Y1 . Y2 . O12 . 98.52(18) yes
O14 . Y2 . O12 . 64.52(18) yes
Y1 4_566 Y2 . O6 . 106.5(3) yes
Y3 4_566 Y2 . O6 . 98.8(3) yes
Y3 . Y2 . O6 . 158.3(3) yes
Y1 . Y2 . O6 . 141.3(3) yes
O14 . Y2 . O6 . 138.6(3) yes
O11 . Y2 . O13 . 79.9(3) yes
O11 . Y2 . O4 . 81.2(3) yes
O13 . Y2 . O4 . 77.3(3) yes
O11 . Y2 . O5 . 88.3(3) yes
O13 . Y2 . O5 . 153.0(3) yes
O4 . Y2 . O5 . 76.9(3) yes
O11 . Y2 . O10 . 80.1(3) yes
O13 . Y2 . O10 . 128.2(3) yes
O4 . Y2 . O10 . 144.2(3) yes
O5 . Y2 . O10 . 72.3(3) yes
O11 . Y2 . O12 . 129.6(3) yes
O13 . Y2 . O12 . 79.2(3) yes
O4 . Y2 . O12 . 136.4(3) yes
O5 . Y2 . O12 . 126.0(3) yes
O10 . Y2 . O12 . 78.0(3) yes
O11 . Y2 . O6 . 154.3(3) yes
O13 . Y2 . O6 . 101.1(3) yes
O4 . Y2 . O6 . 74.2(4) yes
O5 . Y2 . O6 . 79.5(4) yes
O10 . Y2 . O6 . 116.7(3) yes
O12 . Y2 . O6 . 75.0(3) yes
Y2 4_566 Y3 . Y2 . 91.98(4) yes
Y2 4_566 Y3 . O13 4_566 41.08(18) yes
Y2 . Y3 . O13 4_566 100.58(19) yes
Y2 4_566 Y3 . O12 4_566 41.64(18) yes
Y2 . Y3 . O12 4_566 101.07(19) yes
O13 4_566 Y3 . O12 4_566 79.7(3) yes
Y2 4_566 Y3 . O14 . 45.79(3) yes
Y2 . Y3 . O14 . 46.19(3) yes
O13 4_566 Y3 . O14 . 65.63(18) yes
O12 4_566 Y3 . O14 . 66.30(18) yes
Y2 4_566 Y3 . O11 . 101.37(18) yes
Y2 . Y3 . O11 . 40.75(19) yes
O13 4_566 Y3 . O11 . 132.0(3) yes
O12 4_566 Y3 . O11 . 82.4(3) yes
O14 . Y3 . O11 . 66.36(18) yes
Y2 4_566 Y3 . O7 . 96.0(2) yes
Y2 . Y3 . O7 . 158.7(2) yes
O13 4_566 Y3 . O7 . 73.6(3) yes
O12 4_566 Y3 . O7 . 98.0(3) yes
O14 . Y3 . O7 . 138.1(2) yes
Y2 4_566 Y3 . O10 . 99.45(18) yes
Y2 . Y3 . O10 . 42.85(18) yes
O13 4_566 Y3 . O10 . 79.3(3) yes
O12 4_566 Y3 . O10 . 132.2(3) yes
O14 . Y3 . O10 . 65.96(18) yes
Y2 4_566 Y3 . O9 . 116.85(19) yes
Y2 . Y3 . O9 . 117.5(2) yes
O13 4_566 Y3 . O9 . 138.3(3) yes
O12 4_566 Y3 . O9 . 76.9(3) yes
O14 . Y3 . O9 . 131.1(2) yes
Y2 4_566 Y3 . O8 . 171.1(2) yes
Y2 . Y3 . O8 . 88.6(2) yes
O13 4_566 Y3 . O8 . 130.1(3) yes
O12 4_566 Y3 . O8 . 146.7(3) yes
O14 . Y3 . O8 . 134.1(2) yes
O11 . Y3 . O7 . 153.4(3) yes
O11 . Y3 . O10 . 80.8(3) yes
O7 . Y3 . O10 . 116.1(3) yes
O11 . Y3 . O9 . 78.1(3) yes
O7 . Y3 . O9 . 76.1(3) yes
O10 . Y3 . O9 . 140.8(3) yes
O11 . Y3 . O8 . 84.8(3) yes
O7 . Y3 . O8 . 80.5(3) yes
O10 . Y3 . O8 . 75.1(3) yes
O9 . Y3 . O8 . 70.5(3) yes
Y2 4_566 Y1 . Y2 . 90.31(4) yes
Y2 4_566 Y1 . O12 4_566 40.90(17) yes
Y2 . Y1 . O12 4_566 99.01(18) yes
Y2 4_566 Y1 . O10 4_566 41.48(18) yes
Y2 . Y1 . O10 4_566 99.16(18) yes
O12 4_566 Y1 . O10 4_566 79.6(3) yes
Y2 4_566 Y1 . O14 . 45.06(3) yes
Y2 . Y1 . O14 . 45.24(3) yes
O12 4_566 Y1 . O14 . 64.79(18) yes
O10 4_566 Y1 . O14 . 65.21(18) yes
Y2 4_566 Y1 . O11 . 98.86(18) yes
Y2 . Y1 . O11 . 39.92(19) yes
O12 4_566 Y1 . O11 . 80.6(3) yes
O10 4_566 Y1 . O11 . 129.5(3) yes
O14 . Y1 . O11 . 64.31(18) yes
Y2 4_566 Y1 . O13 . 98.38(19) yes
Y2 . Y1 . O13 . 40.53(18) yes
O12 4_566 Y1 . O13 . 129.0(3) yes
O10 4_566 Y1 . O13 . 79.6(3) yes
O14 . Y1 . O13 . 64.24(18) yes
Y2 4_566 Y1 . O1 . 135.1(3) yes
Y2 . Y1 . O1 . 104.9(2) yes
O12 4_566 Y1 . O1 . 155.9(3) yes
O10 4_566 Y1 . O1 . 93.8(3) yes
O14 . Y1 . O1 . 133.2(2) yes
Y2 4_566 Y1 . O2 . 89.8(2) yes
Y2 . Y1 . O2 . 178.3(3) yes
O12 4_566 Y1 . O2 . 80.0(3) yes
O10 4_566 Y1 . O2 . 82.1(3) yes
O14 . Y1 . O2 . 134.8(2) yes
Y2 4_566 Y1 . O3 . 139.4(2) yes
Y2 . Y1 . O3 . 100.3(2) yes
O12 4_566 Y1 . O3 . 98.5(3) yes
O10 4_566 Y1 . O3 . 160.5(3) yes
O14 . Y1 . O3 . 131.7(2) yes
O11 . Y1 . O13 . 78.0(3) yes
O11 . Y1 . O1 . 120.0(3) yes
O13 . Y1 . O1 . 71.3(3) yes
O11 . Y1 . O2 . 138.4(3) yes
O13 . Y1 . O2 . 141.1(3) yes
O1 . Y1 . O2 . 76.2(3) yes
O11 . Y1 . O3 . 68.5(3) yes
O13 . Y1 . O3 . 115.1(3) yes
O1 . Y1 . O3 . 79.9(3) yes
O2 . Y1 . O3 . 78.5(3) yes
Y2 . O14 . Y2 4_566 179.995 yes
Y2 . O14 . Y1 4_566 90.18(4) yes
Y2 4_566 O14 . Y1 4_566 89.82(4) yes
Y2 . O14 . Y1 . 89.82(4) yes
Y2 4_566 O14 . Y1 . 90.18(4) yes
Y1 4_566 O14 . Y1 . 179.995 yes
Y2 . O14 . Y3 4_566 90.39(4) yes
Y2 4_566 O14 . Y3 4_566 89.61(4) yes
Y1 4_566 O14 . Y3 4_566 89.54(4) yes
Y1 . O14 . Y3 4_566 90.46(4) yes
Y2 . O14 . Y3 . 89.61(4) yes
Y2 4_566 O14 . Y3 . 90.39(4) yes
Y1 4_566 O14 . Y3 . 90.46(4) yes
Y1 . O14 . Y3 . 89.54(4) yes
Y3 4_566 O14 . Y3 . 179.995 yes
Y1 . O11 . Y3 . 95.7(3) yes
Y1 . O11 . Y2 . 98.6(3) yes
Y3 . O11 . Y2 . 98.2(3) yes
Y1 . O11 . H50 . 105.6 no
Y3 . O11 . H50 . 121.6 no
Y2 . O11 . H50 . 129.9 no
Y1 . O13 . Y3 4_566 96.8(3) yes
Y1 . O13 . Y2 . 98.5(3) yes
Y3 4_566 O13 . Y2 . 97.7(3) yes
Y1 . O13 . H38 . 119.0 no
Y3 4_566 O13 . H38 . 118.7 no
Y2 . O13 . H38 . 121.2 no
I1 . Cu1 . I2 . 109.83(6) yes
I1 . Cu1 . I3 . 130.53(7) yes
I2 . Cu1 . I3 . 119.65(7) yes
O4 . S4 . C7 . 105.2(6) yes
O4 . S4 . C8 . 104.9(7) yes
C7 . S4 . C8 . 98.7(7) yes
Y2 . O4 . S4 . 140.1(6) yes
S4 . C7 . H71 . 109.6 no
S4 . C7 . H72 . 109.1 no
H71 . C7 . H72 . 109.5 no
S4 . C7 . H73 . 109.5 no
H71 . C7 . H73 . 109.7 no
H72 . C7 . H73 . 109.4 no
O1 . S1 . C2 . 103.9(7) yes
O1 . S1 . C1 . 105.4(7) yes
C2 . S1 . C1 . 97.8(7) yes
Y1 . O1 . S1 . 138.5(5) yes
S1 . C2 . H21 . 109.8 no
S1 . C2 . H22 . 109.1 no
H21 . C2 . H22 . 109.5 no
S1 . C2 . H23 . 109.1 no
H21 . C2 . H23 . 109.6 no
H22 . C2 . H23 . 109.7 no
O2 . S2 . C4 . 105.1(6) yes
O2 . S2 . C3 . 106.5(7) yes
C4 . S2 . C3 . 97.8(7) yes
Y1 . O2 . S2 . 160.0(6) yes
S2 . C4 . H41 . 109.4 no
S2 . C4 . H42 . 109.4 no
H41 . C4 . H42 . 109.3 no
S2 . C4 . H43 . 109.8 no
H41 . C4 . H43 . 109.4 no
H42 . C4 . H43 . 109.5 no
S2 . C3 . H31 . 109.6 no
S2 . C3 . H32 . 109.3 no
H31 . C3 . H32 . 109.7 no
S2 . C3 . H33 . 109.5 no
H31 . C3 . H33 . 109.3 no
H32 . C3 . H33 . 109.5 no
O3 . S3 . C5 . 104.1(6) yes
O3 . S3 . C6 . 104.1(7) yes
C5 . S3 . C6 . 98.5(7) yes
Y1 . O3 . S3 . 132.1(5) yes
S3 . C5 . H51 . 108.9 no
S3 . C5 . H52 . 109.1 no
H51 . C5 . H52 . 109.4 no
S3 . C5 . H53 . 110.0 no
H51 . C5 . H53 . 109.5 no
H52 . C5 . H53 . 109.8 no
S3 . C6 . H61 . 109.8 no
S3 . C6 . H62 . 109.6 no
H61 . C6 . H62 . 109.5 no
S3 . C6 . H63 . 109.0 no
H61 . C6 . H63 . 109.5 no
H62 . C6 . H63 . 109.4 no
O5 . S5 . C9 . 104.2(7) yes
O5 . S5 . C10 . 105.5(7) yes
C9 . S5 . C10 . 97.7(8) yes
Y2 . O5 . S5 . 138.1(5) yes
S5 . C9 . H91 . 109.0 no
S5 . C9 . H92 . 109.6 no
H91 . C9 . H92 . 109.1 no
S5 . C9 . H93 . 109.9 no
H91 . C9 . H93 . 109.6 no
H92 . C9 . H93 . 109.5 no
S5 . C10 . H101 . 109.2 no
S5 . C10 . H102 . 109.3 no
H101 . C10 . H102 . 109.6 no
S5 . C10 . H103 . 109.1 no
H101 . C10 . H103 . 109.9 no
H102 . C10 . H103 . 109.7 no
O7 . S7 . C14 . 105.1(6) yes
O7 . S7 . C13 . 103.7(6) yes
C14 . S7 . C13 . 98.7(7) yes
S7 . O7 . Y3 . 130.3(5) yes
S7 . C14 . H141 . 109.6 no
S7 . C14 . H142 . 109.6 no
H141 . C14 . H142 . 109.3 no
S7 . C14 . H143 . 109.6 no
H141 . C14 . H143 . 109.4 no
H142 . C14 . H143 . 109.3 no
S7 . C13 . H131 . 109.4 no
S7 . C13 . H132 . 109.6 no
H131 . C13 . H132 . 109.1 no
S7 . C13 . H133 . 109.8 no
H131 . C13 . H133 . 109.3 no
H132 . C13 . H133 . 109.5 no
Y2 . O10 . Y3 . 95.4(3) yes
Y2 . O10 . Y1 4_566 98.7(3) yes
Y3 . O10 . Y1 4_566 98.1(3) yes
Y2 . O10 . H35 . 104.7 no
Y3 . O10 . H35 . 107.9 no
Y1 4_566 O10 . H35 . 142.8 no
Y2 . O12 . Y1 4_566 98.3(3) yes
Y2 . O12 . Y3 4_566 97.3(3) yes
Y1 4_566 O12 . Y3 4_566 96.1(3) yes
Y2 . O12 . H19 . 123.8 no
Y1 4_566 O12 . H19 . 119.5 no
Y3 4_566 O12 . H19 . 116.3 no
Y2 . O6 . S6 . 162.4(8) yes
O6 . S6 . C12 . 99.1(10) yes
O6 . S6 . C11 . 111.4(9) yes
C12 . S6 . C11 . 100.0(12) yes
Y3 . O9 . H55 . 123.8 no
Y3 . O9 . H124 . 136.4 no
H55 . O9 . H124 . 89.7 no
Y3 . O8 . H17 . 102.1 no
Y3 . O8 . H67 . 143.8 no
H17 . O8 . H67 . 111.1 no
S1 . C1 . H11 . 109.6 no
S1 . C1 . H12 . 109.4 no
H11 . C1 . H12 . 109.7 no
S1 . C1 . H13 . 109.1 no
H11 . C1 . H13 . 109.6 no
H12 . C1 . H13 . 109.5 no
S4 . C8 . H81 . 109.3 no
S4 . C8 . H82 . 109.3 no
H81 . C8 . H82 . 109.7 no
S4 . C8 . H83 . 109.3 no
H81 . C8 . H83 . 109.7 no
H82 . C8 . H83 . 109.5 no
S6 . C12 . H121 . 109.4 no
S6 . C12 . H122 . 109.2 no
H121 . C12 . H122 . 109.5 no
S6 . C12 . H123 . 109.4 no
H121 . C12 . H123 . 109.6 no
H122 . C12 . H123 . 109.8 no
S6 . C11 . H111 . 109.6 no
S6 . C11 . H112 . 108.7 no
H111 . C11 . H112 . 109.6 no
S6 . C11 . H113 . 109.4 no
H111 . C11 . H113 . 109.6 no
H112 . C11 . H113 . 110.0 no
I7 5_655 I6 . I7 . 179.72(14) yes

loop_
_geom_bond_atom_site_label_1
_geom_bond_site_symmetry_1
_geom_bond_atom_site_label_2
_geom_bond_site_symmetry_2
_geom_bond_distance
_geom_bond_publ_flag
I2 . Cu1 . 2.5534(18) yes
I3 . Cu1 . 2.4994(19) yes
I1 . Cu1 . 2.5815(19) yes
Y2 . Y1 4_566 3.5613(16) yes
Y2 . Y3 4_566 3.5174(16) yes
Y2 . Y3 . 3.4934(17) yes
Y2 . Y1 . 3.5503(16) yes
Y2 . O14 . 2.5211(13) yes
Y2 . O11 . 2.304(8) yes
Y2 . O13 . 2.333(7) yes
Y2 . O4 . 2.358(8) yes
Y2 . O5 . 2.309(9) yes
Y2 . O10 . 2.386(7) yes
Y2 . O12 . 2.356(7) yes
Y2 . O6 . 2.323(10) yes
Y3 . O13 4_566 2.338(7) yes
Y3 . O12 4_566 2.329(7) yes
Y3 . O14 . 2.4356(11) yes
Y3 . O11 . 2.317(8) yes
Y3 . O7 . 2.296(8) yes
Y3 . O10 . 2.338(7) yes
Y3 . O9 . 2.423(8) yes
Y3 . O8 . 2.427(8) yes
Y1 . O12 4_566 2.352(8) yes
Y1 . O10 4_566 2.307(7) yes
Y1 . O14 . 2.5076(11) yes
Y1 . O11 . 2.379(7) yes
Y1 . O13 . 2.354(8) yes
Y1 . O1 . 2.339(8) yes
Y1 . O2 . 2.331(9) yes
Y1 . O3 . 2.339(8) yes
O11 . H50 . 0.817 no
O13 . H38 . 0.817 no
S4 . O4 . 1.515(9) yes
S4 . C7 . 1.764(14) yes
S4 . C8 . 1.758(14) yes
C7 . H71 . 0.959 no
C7 . H72 . 0.958 no
C7 . H73 . 0.959 no
S1 . O1 . 1.505(9) yes
S1 . C2 . 1.770(14) yes
S1 . C1 . 1.773(16) yes
C2 . H21 . 0.958 no
C2 . H22 . 0.958 no
C2 . H23 . 0.961 no
S2 . O2 . 1.494(9) yes
S2 . C4 . 1.775(14) yes
S2 . C3 . 1.785(15) yes
C4 . H41 . 0.963 no
C4 . H42 . 0.960 no
C4 . H43 . 0.963 no
C3 . H31 . 0.963 no
C3 . H32 . 0.960 no
C3 . H33 . 0.960 no
S3 . O3 . 1.507(9) yes
S3 . C5 . 1.774(14) yes
S3 . C6 . 1.774(15) yes
C5 . H51 . 0.958 no
C5 . H52 . 0.960 no
C5 . H53 . 0.960 no
C6 . H61 . 0.963 no
C6 . H62 . 0.960 no
C6 . H63 . 0.959 no
S5 . O5 . 1.514(9) yes
S5 . C9 . 1.787(17) yes
S5 . C10 . 1.770(15) yes
C9 . H91 . 0.959 no
C9 . H92 . 0.959 no
C9 . H93 . 0.959 no
C10 . H101 . 0.960 no
C10 . H102 . 0.960 no
C10 . H103 . 0.960 no
S7 . O7 . 1.544(9) yes
S7 . C14 . 1.759(14) yes
S7 . C13 . 1.776(14) yes
C14 . H141 . 0.963 no
C14 . H142 . 0.962 no
C14 . H143 . 0.964 no
C13 . H131 . 0.962 no
C13 . H132 . 0.960 no
C13 . H133 . 0.962 no
O10 . H35 . 0.818 no
O12 . H19 . 0.818 no
O6 . S6 . 1.499(11) yes
S6 . C12 . 1.74(2) yes
S6 . C11 . 1.69(2) yes
O9 . H55 . 0.822 no
O9 . H124 . 0.819 no
O8 . H17 . 0.819 no
O8 . H67 . 0.820 no
C1 . H11 . 0.959 no
C1 . H12 . 0.960 no
C1 . H13 . 0.962 no
C8 . H81 . 0.960 no
C8 . H82 . 0.959 no
C8 . H83 . 0.961 no
C12 . H121 . 0.962 no
C12 . H122 . 0.967 no
C12 . H123 . 0.960 no
C11 . H111 . 0.966 no
C11 . H112 . 0.966 no
C11 . H113 . 0.965 no
I6 . I7 5_655 2.772(4) yes
I6 . I7 . 2.772(4) yes

loop_
_geom_hbond_atom_site_label_D
_geom_hbond_site_symmetry_D
_geom_hbond_atom_site_label_H
_geom_hbond_site_symmetry_H
_geom_hbond_atom_site_label_A
_geom_hbond_site_symmetry_A
_geom_hbond_angle_DHA
_geom_hbond_distance_DH
_geom_hbond_distance_HA
_geom_hbond_distance_DA
_geom_hbond_publ_flag
C3 . H31 . O6 4_566 150 0.96 2.52 3.39(2) yes
